data_4101579
loop_
_publ_author_name
'Lee, Vladimir Ya'
'Fukawa, Tomohide'
'Nakamoto, Masaaki'
'Sekiguchi, Akira'
'Tumanskii, Boris L'
'Karni, Miriam'
'Apeloig, Yitzhak'

_publ_section_title
;
 (tBu2MeSi)2Sn=Sn(SiMetBu2)2: a distannene with a &gt;Sn=Sn&lt; double
 bond that is stable both in the solid state and in solution.
;
_journal_issue 35
_journal_name_full 'Journal of the American Chemical Society'
_journal_page_first 11643
_journal_page_last 11651
_journal_paper_doi 10.1021/ja063322x
_journal_volume 128
_journal_year 2006
_chemical_formula_sum 'C44 H90 Si4 Sn2'
_chemical_formula_weight 968.90
_chemical_name_systematic
;
(t-Bu2MeSi)2Sn-Sn(SiMet-Bu2)2C(Ph)=CH
;
_space_group_IT_number 2
_symmetry_cell_setting triclinic
_symmetry_space_group_name_Hall '-P 1'
_symmetry_space_group_name_H-M 'P -1'
_atom_sites_solution_hydrogens geom
_atom_sites_solution_primary direct
_atom_sites_solution_secondary difmap
_audit_creation_method SHELXL-97
_cell_angle_alpha 75.877(2)
_cell_angle_beta 87.714(3)
_cell_angle_gamma 68.845(2)
_cell_formula_units_Z 2
_cell_length_a 11.7250(3)
_cell_length_b 13.0250(6)
_cell_length_c 18.7090(8)
_cell_measurement_reflns_used 25788
_cell_measurement_temperature 120
_cell_measurement_theta_max 28.01
_cell_measurement_theta_min 2.13
_cell_volume 2580.44(18)
_computing_cell_refinement 'HKL scalepack'
_computing_data_collection 'MacScience Xpress'
_computing_data_reduction Denzo
_computing_molecular_graphics ORTEP
_computing_publication_material CIFTAB
_computing_structure_refinement 'SHELXL-97 (Sheldrick, 1997)'
_computing_structure_solution 'SHELXS-97 (Sheldrick, 1990)'
_diffrn_ambient_temperature 120
_diffrn_measured_fraction_theta_full 0.911
_diffrn_measured_fraction_theta_max 0.911
_diffrn_measurement_device_type 'MacScience DIP2030 Image plate'
_diffrn_radiation_monochromator graphite
_diffrn_radiation_source 'rotating anode'
_diffrn_radiation_type MoK\a
_diffrn_radiation_wavelength 0.71070
_diffrn_reflns_av_R_equivalents 0.024
_diffrn_reflns_av_sigmaI/netI 0.0432
_diffrn_reflns_limit_h_max 14
_diffrn_reflns_limit_h_min 0
_diffrn_reflns_limit_k_max 17
_diffrn_reflns_limit_k_min -15
_diffrn_reflns_limit_l_max 24
_diffrn_reflns_limit_l_min -24
_diffrn_reflns_number 25788
_diffrn_reflns_theta_full 28.01
_diffrn_reflns_theta_max 28.01
_diffrn_reflns_theta_min 2.13
_exptl_absorpt_coefficient_mu 1.087
_exptl_absorpt_correction_type none
_exptl_crystal_colour yellow
_exptl_crystal_density_diffrn 1.247
_exptl_crystal_density_meas ?
_exptl_crystal_density_method .
_exptl_crystal_description plate
_exptl_crystal_F_000 1020
_exptl_crystal_size_max 0.40
_exptl_crystal_size_mid 0.10
_exptl_crystal_size_min 0.05
_refine_diff_density_max 0.896
_refine_diff_density_min -1.270
_refine_diff_density_rms 0.087
_refine_ls_extinction_coef 0.0094(4)
_refine_ls_extinction_expression Fc^*^=kFc[1+0.001xFc^2^\l^3^/sin(2\q)]^-1/4^
_refine_ls_extinction_method SHELXL
_refine_ls_goodness_of_fit_ref 1.034
_refine_ls_hydrogen_treatment constr
_refine_ls_matrix_type full
_refine_ls_number_parameters 506
_refine_ls_number_reflns 11379
_refine_ls_number_restraints 1
_refine_ls_restrained_S_all 1.034
_refine_ls_R_factor_all 0.0422
_refine_ls_R_factor_gt 0.0335
_refine_ls_shift/su_max 0.002
_refine_ls_shift/su_mean 0.000
_refine_ls_structure_factor_coef Fsqd
_refine_ls_weighting_details 'calc w=1/[\s^2^(Fo^2^)+(0.0539P)^2^+0.0000P] where P=(Fo^2^+2Fc^2^)/3'
_refine_ls_weighting_scheme calc
_refine_ls_wR_factor_gt 0.0881
_refine_ls_wR_factor_ref 0.0914
_reflns_number_gt 9339
_reflns_number_total 11379
_reflns_threshold_expression >2sigma(I)
_cod_data_source_file ja063322xsi20060512_062506.cif
_cod_data_source_block shelxl
_cod_depositor_comments
;
The following automatic conversions were performed:
'_symmetry_cell_setting' value 'Triclinic' changed to 'triclinic'
according to '/home/saulius/struct/CIF-dictionaries/cif_core.dic'
dictionary named 'cif_core.dic' version 2.4.1 from 2010-06-29.

Automatic conversion script
Id: cif_fix_enum 1527 2010-12-29 10:47:43Z saulius 

The following automatic conversions were performed:

'_refine_ls_hydrogen_treatment' value 'constr.' was replaced with the
value 'constr' as specified in the replacement file
'src/cod-tools/trunk/data/replacement-values/replacement_values.lst'.

Automatic conversion script
Id: cif_fix_values 5376 2017-05-30 11:51:03Z andrius 
;
_cod_original_sg_symbol_H-M 'P -1          '
_cod_database_code 4101579

loop_
_symmetry_equiv_pos_as_xyz
'x, y, z'
'-x, -y, -z'

loop_
_atom_site_label
_atom_site_type_symbol
_atom_site_fract_x
_atom_site_fract_y
_atom_site_fract_z
_atom_site_U_iso_or_equiv
_atom_site_adp_type
_atom_site_occupancy
_atom_site_symmetry_multiplicity
_atom_site_calc_flag
_atom_site_refinement_flags
Sn1 Sn 0.749122(15) 0.694378(14) 0.239295(9) 0.02527(6) Uani 1 1 d .
Sn2 Sn 0.891091(14) 0.452875(14) 0.269681(10) 0.02441(6) Uani 1 1 d .
Si1 Si 0.58687(6) 0.82319(6) 0.31407(4) 0.02326(14) Uani 1 1 d .
Si2 Si 0.85105(7) 0.80870(6) 0.13790(4) 0.02723(15) Uani 1 1 d .
Si3 Si 0.79493(6) 0.33506(6) 0.37432(4) 0.02403(14) Uani 1 1 d .
Si4 Si 1.13205(6) 0.34607(6) 0.26452(4) 0.02602(15) Uani 1 1 d .
C1 C 0.7543(3) 0.5063(3) 0.17586(15) 0.0351(6) Uani 1 1 d D
H1 H 0.8249 0.4716 0.2068 0.042 Uiso 0.22 1 calc PR
C2 C 0.6802(2) 0.6128(3) 0.17085(16) 0.0348(6) Uani 1 1 d D
H2 H 0.6789 0.6648 0.1976 0.042 Uiso 0.78 1 calc PR
C3 C 0.5953(2) 0.9691(2) 0.28289(16) 0.0323(6) Uani 1 1 d .
H3A H 0.5770 0.9971 0.2306 0.049 Uiso 1 1 calc R
H3B H 0.6763 0.9650 0.2941 0.049 Uiso 1 1 calc R
H3C H 0.5370 1.0195 0.3081 0.049 Uiso 1 1 calc R
C4 C 0.6260(2) 0.7809(2) 0.41867(14) 0.0261(5) Uani 1 1 d .
C5 C 0.5570(3) 0.8806(3) 0.45412(16) 0.0372(6) Uani 1 1 d .
H5A H 0.5742 0.9466 0.4290 0.056 Uiso 1 1 calc R
H5B H 0.5835 0.8600 0.5052 0.056 Uiso 1 1 calc R
H5C H 0.4705 0.8970 0.4501 0.056 Uiso 1 1 calc R
C6 C 0.7644(2) 0.7541(3) 0.43029(16) 0.0345(6) Uani 1 1 d .
H6A H 0.7838 0.8188 0.4051 0.052 Uiso 1 1 calc R
H6B H 0.8101 0.6901 0.4110 0.052 Uiso 1 1 calc R
H6C H 0.7853 0.7367 0.4821 0.052 Uiso 1 1 calc R
C7 C 0.5964(3) 0.6772(2) 0.45943(15) 0.0326(6) Uani 1 1 d .
H7A H 0.6380 0.6147 0.4379 0.049 Uiso 1 1 calc R
H7B H 0.5097 0.6949 0.4555 0.049 Uiso 1 1 calc R
H7C H 0.6230 0.6570 0.5105 0.049 Uiso 1 1 calc R
C8 C 0.4266(2) 0.8335(2) 0.28385(15) 0.0265(5) Uani 1 1 d .
C9 C 0.3262(2) 0.9068(2) 0.32587(18) 0.0352(6) Uani 1 1 d .
H9A H 0.3325 0.9801 0.3185 0.053 Uiso 1 1 calc R
H9B H 0.3368 0.8701 0.3776 0.053 Uiso 1 1 calc R
H9C H 0.2470 0.9158 0.3076 0.053 Uiso 1 1 calc R
C10 C 0.4053(2) 0.8925(3) 0.20106(16) 0.0351(6) Uani 1 1 d .
H10A H 0.4120 0.9658 0.1930 0.053 Uiso 1 1 calc R
H10B H 0.3250 0.9016 0.1845 0.053 Uiso 1 1 calc R
H10C H 0.4656 0.8471 0.1740 0.053 Uiso 1 1 calc R
C11 C 0.4153(2) 0.7169(2) 0.29590(17) 0.0329(6) Uani 1 1 d .
H11A H 0.4282 0.6795 0.3475 0.049 Uiso 1 1 calc R
H11B H 0.4755 0.6718 0.2687 0.049 Uiso 1 1 calc R
H11C H 0.3349 0.7266 0.2791 0.049 Uiso 1 1 calc R
C12 C 0.9480(3) 0.6924(3) 0.09342(17) 0.0379(7) Uani 1 1 d .
H12A H 0.8962 0.6633 0.0727 0.057 Uiso 1 1 calc R
H12B H 1.0048 0.6323 0.1299 0.057 Uiso 1 1 calc R
H12C H 0.9924 0.7227 0.0550 0.057 Uiso 1 1 calc R
C13 C 0.9555(2) 0.8672(3) 0.18011(15) 0.0326(6) Uani 1 1 d .
C14 C 1.0720(3) 0.8535(3) 0.13605(18) 0.0423(7) Uani 1 1 d .
H14A H 1.1119 0.7753 0.1349 0.063 Uiso 1 1 calc R
H14B H 1.1267 0.8769 0.1593 0.063 Uiso 1 1 calc R
H14C H 1.0500 0.8996 0.0865 0.063 Uiso 1 1 calc R
C15 C 0.9950(3) 0.7990(3) 0.26011(17) 0.0403(7) Uani 1 1 d .
H15A H 1.0343 0.7199 0.2614 0.060 Uiso 1 1 calc R
H15B H 0.9242 0.8096 0.2892 0.060 Uiso 1 1 calc R
H15C H 1.0510 0.8249 0.2798 0.060 Uiso 1 1 calc R
C16 C 0.8936(3) 0.9931(3) 0.18075(19) 0.0413(7) Uani 1 1 d .
H16A H 0.8671 1.0379 0.1313 0.062 Uiso 1 1 calc R
H16B H 0.9510 1.0176 0.2004 0.062 Uiso 1 1 calc R
H16C H 0.8242 1.0025 0.2109 0.062 Uiso 1 1 calc R
C17 C 0.7408(3) 0.9201(3) 0.05858(15) 0.0338(6) Uani 1 1 d .
C18 C 0.8138(3) 0.9717(3) 0.00044(17) 0.0482(8) Uani 1 1 d .
H18A H 0.8780 0.9120 -0.0148 0.072 Uiso 1 1 calc R
H18B H 0.8489 1.0148 0.0212 0.072 Uiso 1 1 calc R
H18C H 0.7603 1.0206 -0.0415 0.072 Uiso 1 1 calc R
C19 C 0.6775(3) 0.8600(3) 0.02137(17) 0.0415(7) Uani 1 1 d .
H19A H 0.7384 0.7979 0.0064 0.062 Uiso 1 1 calc R
H19B H 0.6283 0.9130 -0.0211 0.062 Uiso 1 1 calc R
H19C H 0.6263 0.8317 0.0557 0.062 Uiso 1 1 calc R
C20 C 0.6387(3) 1.0181(3) 0.08132(17) 0.0402(7) Uani 1 1 d .
H20A H 0.5915 0.9878 0.1176 0.060 Uiso 1 1 calc R
H20B H 0.5865 1.0666 0.0388 0.060 Uiso 1 1 calc R
H20C H 0.6745 1.0611 0.1017 0.060 Uiso 1 1 calc R
C21 C 0.6305(2) 0.4355(2) 0.36431(16) 0.0314(6) Uani 1 1 d .
H21A H 0.6265 0.5066 0.3726 0.047 Uiso 1 1 calc R
H21B H 0.5836 0.4033 0.3998 0.047 Uiso 1 1 calc R
H21C H 0.5978 0.4478 0.3154 0.047 Uiso 1 1 calc R
C22 C 0.8584(2) 0.3168(2) 0.47260(15) 0.0276(5) Uani 1 1 d .
C23 C 0.7532(3) 0.3323(3) 0.52604(16) 0.0354(6) Uani 1 1 d .
H23A H 0.7178 0.2759 0.5276 0.053 Uiso 1 1 calc R
H23B H 0.6917 0.4066 0.5092 0.053 Uiso 1 1 calc R
H23C H 0.7847 0.3241 0.5745 0.053 Uiso 1 1 calc R
C24 C 0.9119(2) 0.4092(2) 0.47143(16) 0.0318(6) Uani 1 1 d .
H24A H 0.8508 0.4827 0.4514 0.048 Uiso 1 1 calc R
H24B H 0.9816 0.3980 0.4414 0.048 Uiso 1 1 calc R
H24C H 0.9366 0.4044 0.5208 0.048 Uiso 1 1 calc R
C25 C 0.9584(3) 0.2002(2) 0.50485(16) 0.0344(6) Uani 1 1 d .
H25A H 0.9266 0.1414 0.5062 0.052 Uiso 1 1 calc R
H25B H 0.9832 0.1964 0.5540 0.052 Uiso 1 1 calc R
H25C H 1.0276 0.1900 0.4745 0.052 Uiso 1 1 calc R
C26 C 0.7901(2) 0.1964(2) 0.35650(16) 0.0293(5) Uani 1 1 d .
C27 C 0.7169(3) 0.1469(3) 0.41656(18) 0.0425(7) Uani 1 1 d .
H27A H 0.6379 0.2038 0.4183 0.064 Uiso 1 1 calc R
H27B H 0.7604 0.1234 0.4636 0.064 Uiso 1 1 calc R
H27C H 0.7068 0.0826 0.4051 0.064 Uiso 1 1 calc R
C28 C 0.7212(3) 0.2261(3) 0.28119(16) 0.0346(6) Uani 1 1 d .
H28A H 0.6422 0.2841 0.2808 0.052 Uiso 1 1 calc R
H28B H 0.7112 0.1595 0.2735 0.052 Uiso 1 1 calc R
H28C H 0.7673 0.2531 0.2425 0.052 Uiso 1 1 calc R
C29 C 0.9157(3) 0.1037(2) 0.35471(18) 0.0376(6) Uani 1 1 d .
H29A H 0.9605 0.0834 0.4011 0.056 Uiso 1 1 calc R
H29B H 0.9606 0.1318 0.3157 0.056 Uiso 1 1 calc R
H29C H 0.9046 0.0381 0.3463 0.056 Uiso 1 1 calc R
C30 C 1.1715(3) 0.2161(2) 0.34414(16) 0.0343(6) Uani 1 1 d .
H30A H 1.1255 0.1708 0.3378 0.051 Uiso 1 1 calc R
H30B H 1.1515 0.2390 0.3895 0.051 Uiso 1 1 calc R
H30C H 1.2574 0.1723 0.3457 0.051 Uiso 1 1 calc R
C31 C 1.2318(2) 0.4259(2) 0.28650(16) 0.0300(6) Uani 1 1 d .
C32 C 1.3617(2) 0.3419(3) 0.31476(19) 0.0416(7) Uani 1 1 d .
H32A H 1.3565 0.2841 0.3565 0.062 Uiso 1 1 calc R
H32B H 1.4079 0.3819 0.3292 0.062 Uiso 1 1 calc R
H32C H 1.4017 0.3073 0.2762 0.062 Uiso 1 1 calc R
C33 C 1.1755(3) 0.4816(3) 0.34941(16) 0.0352(6) Uani 1 1 d .
H33A H 1.1690 0.4247 0.3913 0.053 Uiso 1 1 calc R
H33B H 1.0955 0.5373 0.3333 0.053 Uiso 1 1 calc R
H33C H 1.2267 0.5178 0.3630 0.053 Uiso 1 1 calc R
C34 C 1.2419(3) 0.5176(3) 0.22055(17) 0.0377(6) Uani 1 1 d .
H34A H 1.2771 0.4837 0.1808 0.057 Uiso 1 1 calc R
H34B H 1.2930 0.5535 0.2347 0.057 Uiso 1 1 calc R
H34C H 1.1618 0.5734 0.2047 0.057 Uiso 1 1 calc R
C35 C 1.1671(2) 0.2956(2) 0.17487(16) 0.0325(6) Uani 1 1 d .
C36 C 1.3059(3) 0.2341(3) 0.17042(18) 0.0401(7) Uani 1 1 d .
H36A H 1.3363 0.1721 0.2133 0.060 Uiso 1 1 calc R
H36B H 1.3471 0.2865 0.1683 0.060 Uiso 1 1 calc R
H36C H 1.3208 0.2055 0.1269 0.060 Uiso 1 1 calc R
C37 C 1.1044(3) 0.2091(3) 0.17684(18) 0.0409(7) Uani 1 1 d .
H37A H 1.1343 0.1475 0.2200 0.061 Uiso 1 1 calc R
H37B H 1.1225 0.1803 0.1335 0.061 Uiso 1 1 calc R
H37C H 1.0174 0.2458 0.1783 0.061 Uiso 1 1 calc R
C38 C 1.1198(3) 0.3935(3) 0.10564(16) 0.0377(6) Uani 1 1 d .
H38A H 1.0332 0.4317 0.1075 0.057 Uiso 1 1 calc R
H38B H 1.1362 0.3639 0.0625 0.057 Uiso 1 1 calc R
H38C H 1.1605 0.4462 0.1036 0.057 Uiso 1 1 calc R
C39 C 0.7159(3) 0.4460(3) 0.12819(19) 0.0279(7) Uani 0.78 1 d PD
C40 C 0.7986(3) 0.3843(3) 0.0854(2) 0.0372(8) Uani 0.78 1 d P
H40 H 0.8791 0.3811 0.0860 0.045 Uiso 0.78 1 calc PR
C41 C 0.7638(4) 0.3268(4) 0.0415(2) 0.0450(10) Uani 0.78 1 d P
H41 H 0.8210 0.2856 0.0133 0.054 Uiso 0.78 1 calc PR
C42 C 0.6426(4) 0.3316(4) 0.0399(2) 0.0428(9) Uani 0.78 1 d P
H42 H 0.6187 0.2935 0.0108 0.051 Uiso 0.78 1 calc PR
C43 C 0.5592(4) 0.3934(4) 0.0819(2) 0.0409(9) Uani 0.78 1 d P
H43 H 0.4785 0.3971 0.0810 0.049 Uiso 0.78 1 calc PR
C44 C 0.5949(3) 0.4500(3) 0.1255(2) 0.0338(8) Uani 0.78 1 d P
H44 H 0.5375 0.4914 0.1534 0.041 Uiso 0.78 1 calc PR
C45 C 0.5990(10) 0.6216(10) 0.1077(5) 0.033(3) Uani 0.22 1 d PD
C46 C 0.6372(12) 0.5953(12) 0.0366(7) 0.033(3) Uani 0.22 1 d P
H46 H 0.7202 0.5608 0.0301 0.039 Uiso 0.22 1 calc PR
C47 C 0.5517(14) 0.6205(13) -0.0223(7) 0.040(3) Uani 0.22 1 d P
H47 H 0.5780 0.6067 -0.0678 0.048 Uiso 0.22 1 calc PR
C48 C 0.4257(12) 0.6672(13) -0.0107(8) 0.040(3) Uani 0.22 1 d P
H48 H 0.3684 0.6831 -0.0487 0.048 Uiso 0.22 1 calc PR
C49 C 0.3870(13) 0.6893(14) 0.0555(10) 0.048(4) Uani 0.22 1 d P
H49 H 0.3038 0.7192 0.0630 0.057 Uiso 0.22 1 calc PR
C50 C 0.4739(11) 0.6667(12) 0.1124(7) 0.036(3) Uani 0.22 1 d P
H50 H 0.4447 0.6834 0.1567 0.043 Uiso 0.22 1 calc PR

loop_
_atom_site_aniso_label
_atom_site_aniso_U_11
_atom_site_aniso_U_22
_atom_site_aniso_U_33
_atom_site_aniso_U_23
_atom_site_aniso_U_13
_atom_site_aniso_U_12
Sn1 0.02697(10) 0.02167(10) 0.02406(10) -0.00389(7) 0.00523(6) -0.00672(7)
Sn2 0.02359(10) 0.02068(10) 0.02926(10) -0.00666(7) 0.00369(6) -0.00827(7)
Si1 0.0247(3) 0.0220(3) 0.0232(3) -0.0064(3) 0.0019(2) -0.0082(3)
Si2 0.0313(4) 0.0269(4) 0.0233(4) -0.0047(3) 0.0056(3) -0.0117(3)
Si3 0.0248(3) 0.0209(3) 0.0273(4) -0.0051(3) 0.0018(2) -0.0100(3)
Si4 0.0235(3) 0.0250(4) 0.0296(4) -0.0105(3) 0.0009(3) -0.0064(3)
C1 0.0484(17) 0.0489(19) 0.0256(14) -0.0142(13) 0.0103(11) -0.0357(14)
C2 0.0287(13) 0.0466(18) 0.0291(14) -0.0014(12) -0.0016(10) -0.0183(12)
C3 0.0357(14) 0.0281(15) 0.0345(15) -0.0050(11) 0.0008(11) -0.0148(11)
C4 0.0284(12) 0.0258(13) 0.0254(13) -0.0075(10) 0.0023(9) -0.0106(10)
C5 0.0517(17) 0.0351(16) 0.0290(15) -0.0150(12) 0.0062(12) -0.0166(13)
C6 0.0313(14) 0.0442(18) 0.0304(14) -0.0061(12) -0.0032(10) -0.0180(12)
C7 0.0394(15) 0.0317(15) 0.0272(14) -0.0038(11) 0.0002(11) -0.0155(12)
C8 0.0221(11) 0.0251(13) 0.0314(14) -0.0063(10) -0.0014(9) -0.0078(9)
C9 0.0242(13) 0.0292(15) 0.0490(18) -0.0098(13) 0.0047(11) -0.0060(10)
C10 0.0322(14) 0.0340(16) 0.0377(16) -0.0023(12) -0.0071(11) -0.0137(11)
C11 0.0306(13) 0.0292(15) 0.0409(16) -0.0067(12) -0.0029(11) -0.0138(11)
C12 0.0386(15) 0.0409(18) 0.0379(16) -0.0163(13) 0.0137(12) -0.0157(13)
C13 0.0367(14) 0.0351(16) 0.0293(14) -0.0068(12) 0.0060(11) -0.0179(12)
C14 0.0392(16) 0.050(2) 0.0438(18) -0.0098(15) 0.0077(13) -0.0254(14)
C15 0.0413(16) 0.0476(19) 0.0349(16) -0.0066(14) 0.0009(12) -0.0216(14)
C16 0.0501(18) 0.0392(18) 0.0436(18) -0.0138(14) 0.0017(13) -0.0241(14)
C17 0.0410(15) 0.0358(16) 0.0247(14) -0.0011(11) 0.0017(11) -0.0183(12)
C18 0.056(2) 0.060(2) 0.0276(16) 0.0050(15) 0.0036(13) -0.0292(17)
C19 0.0488(17) 0.0476(19) 0.0300(15) -0.0063(14) -0.0032(12) -0.0212(14)
C20 0.0430(16) 0.0325(16) 0.0378(17) 0.0008(13) -0.0023(12) -0.0109(13)
C21 0.0278(13) 0.0300(15) 0.0369(15) -0.0082(12) 0.0007(10) -0.0110(10)
C22 0.0295(13) 0.0270(14) 0.0281(13) -0.0076(11) 0.0028(10) -0.0119(10)
C23 0.0394(15) 0.0411(17) 0.0299(15) -0.0106(12) 0.0063(11) -0.0187(13)
C24 0.0319(13) 0.0348(16) 0.0330(15) -0.0114(12) 0.0018(10) -0.0153(11)
C25 0.0394(15) 0.0296(15) 0.0311(15) -0.0041(12) -0.0045(11) -0.0106(12)
C26 0.0329(13) 0.0245(14) 0.0338(15) -0.0081(11) 0.0023(10) -0.0137(10)
C27 0.0580(19) 0.0373(17) 0.0445(18) -0.0115(14) 0.0115(14) -0.0318(15)
C28 0.0383(15) 0.0324(16) 0.0374(16) -0.0129(12) 0.0004(11) -0.0147(12)
C29 0.0457(16) 0.0236(14) 0.0431(17) -0.0098(12) -0.0012(13) -0.0106(12)
C30 0.0347(14) 0.0310(15) 0.0343(15) -0.0072(12) -0.0016(11) -0.0087(11)
C31 0.0268(12) 0.0336(15) 0.0333(14) -0.0122(12) -0.0001(10) -0.0125(10)
C32 0.0292(14) 0.0464(19) 0.0513(19) -0.0169(15) -0.0067(12) -0.0120(12)
C33 0.0384(15) 0.0364(16) 0.0348(15) -0.0138(13) 0.0022(11) -0.0150(12)
C34 0.0413(16) 0.0434(18) 0.0368(16) -0.0119(13) 0.0054(12) -0.0241(13)
C35 0.0304(13) 0.0312(15) 0.0355(15) -0.0156(12) 0.0007(10) -0.0059(11)
C36 0.0379(15) 0.0408(18) 0.0378(17) -0.0201(14) 0.0057(12) -0.0033(12)
C37 0.0479(17) 0.0350(17) 0.0432(18) -0.0154(14) -0.0048(13) -0.0146(13)
C38 0.0436(16) 0.0361(17) 0.0313(15) -0.0113(13) -0.0009(12) -0.0097(13)
C39 0.0369(17) 0.0221(17) 0.0256(17) -0.0049(13) -0.0031(13) -0.0121(13)
C40 0.0350(19) 0.042(2) 0.040(2) -0.0198(18) -0.0015(15) -0.0140(16)
C41 0.050(2) 0.046(3) 0.046(2) -0.027(2) 0.0006(18) -0.0154(19)
C42 0.055(2) 0.039(2) 0.044(2) -0.0168(18) -0.0067(19) -0.0240(19)
C43 0.042(2) 0.047(2) 0.043(2) -0.0097(18) -0.0032(16) -0.0264(18)
C44 0.0320(18) 0.036(2) 0.036(2) -0.0091(16) 0.0003(14) -0.0151(15)
C45 0.029(6) 0.022(6) 0.038(7) 0.008(5) 0.001(5) -0.007(5)
C46 0.042(7) 0.036(7) 0.025(6) -0.007(5) 0.002(5) -0.020(5)
C47 0.065(9) 0.049(9) 0.019(6) -0.017(6) 0.002(6) -0.029(7)
C48 0.036(7) 0.042(8) 0.046(8) -0.009(6) -0.017(6) -0.018(6)
C49 0.029(7) 0.048(9) 0.068(11) -0.021(8) -0.008(6) -0.010(6)
C50 0.033(6) 0.035(7) 0.029(7) -0.008(5) 0.003(5) -0.002(5)

loop_
_atom_type_symbol
_atom_type_description
_atom_type_scat_dispersion_real
_atom_type_scat_dispersion_imag
_atom_type_scat_source
C C 0.0033 0.0016 'International Tables Vol C Tables 4.2.6.8 and 6.1.1.4'
H H 0.0000 0.0000 'International Tables Vol C Tables 4.2.6.8 and 6.1.1.4'
Si Si 0.0817 0.0704 'International Tables Vol C Tables 4.2.6.8 and 6.1.1.4'
Sn Sn -0.6537 1.4246 'International Tables Vol C Tables 4.2.6.8 and 6.1.1.4'

loop_
_geom_angle_atom_site_label_1
_geom_angle_atom_site_label_2
_geom_angle_atom_site_label_3
_geom_angle
C2 Sn1 Si2 99.81(7)
C2 Sn1 Si1 116.98(8)
Si2 Sn1 Si1 113.47(2)
C2 Sn1 Sn2 68.95(8)
Si2 Sn1 Sn2 110.420(18)
Si1 Sn1 Sn2 133.324(17)
C1 Sn2 Si3 101.17(7)
C1 Sn2 Si4 125.19(8)
Si3 Sn2 Si4 111.85(2)
C1 Sn2 Sn1 68.88(8)
Si3 Sn2 Sn1 111.377(16)
Si4 Sn2 Sn1 129.427(18)
C3 Si1 C4 103.80(12)
C3 Si1 C8 108.00(12)
C4 Si1 C8 116.56(11)
C3 Si1 Sn1 106.27(9)
C4 Si1 Sn1 114.15(8)
C8 Si1 Sn1 107.40(8)
C12 Si2 C17 104.29(14)
C12 Si2 C13 109.56(13)
C17 Si2 C13 113.22(13)
C12 Si2 Sn1 100.54(10)
C17 Si2 Sn1 115.31(9)
C13 Si2 Sn1 112.62(9)
C21 Si3 C26 105.28(12)
C21 Si3 C22 107.88(12)
C26 Si3 C22 113.74(12)
C21 Si3 Sn2 100.19(9)
C26 Si3 Sn2 115.58(9)
C22 Si3 Sn2 112.64(8)
C30 Si4 C35 107.80(13)
C30 Si4 C31 103.67(13)
C35 Si4 C31 115.09(12)
C30 Si4 Sn2 104.47(9)
C35 Si4 Sn2 109.97(8)
C31 Si4 Sn2 114.82(9)
C2 C1 C39 115.2(3)
C2 C1 Sn2 108.9(2)
C39 C1 Sn2 134.9(2)
C2 C1 H1 122.4
C39 C1 H1 122.4
Sn2 C1 H1 16.0
C1 C2 C45 96.5(5)
C1 C2 Sn1 111.9(2)
C45 C2 Sn1 150.0(5)
C1 C2 H2 131.7
C45 C2 H2 131.7
Sn1 C2 H2 21.4
Si1 C3 H3A 109.5
Si1 C3 H3B 109.5
H3A C3 H3B 109.5
Si1 C3 H3C 109.5
H3A C3 H3C 109.5
H3B C3 H3C 109.5
C7 C4 C6 108.8(2)
C7 C4 C5 108.4(2)
C6 C4 C5 107.3(2)
C7 C4 Si1 113.24(18)
C6 C4 Si1 107.95(17)
C5 C4 Si1 110.96(19)
C4 C5 H5A 109.5
C4 C5 H5B 109.5
H5A C5 H5B 109.5
C4 C5 H5C 109.5
H5A C5 H5C 109.5
H5B C5 H5C 109.5
C4 C6 H6A 109.5
C4 C6 H6B 109.5
H6A C6 H6B 109.5
C4 C6 H6C 109.5
H6A C6 H6C 109.5
H6B C6 H6C 109.5
C4 C7 H7A 109.5
C4 C7 H7B 109.5
H7A C7 H7B 109.5
C4 C7 H7C 109.5
H7A C7 H7C 109.5
H7B C7 H7C 109.5
C11 C8 C10 108.8(2)
C11 C8 C9 108.9(2)
C10 C8 C9 108.3(2)
C11 C8 Si1 112.76(18)
C10 C8 Si1 107.24(17)
C9 C8 Si1 110.61(18)
C8 C9 H9A 109.5
C8 C9 H9B 109.5
H9A C9 H9B 109.5
C8 C9 H9C 109.5
H9A C9 H9C 109.5
H9B C9 H9C 109.5
C8 C10 H10A 109.5
C8 C10 H10B 109.5
H10A C10 H10B 109.5
C8 C10 H10C 109.5
H10A C10 H10C 109.5
H10B C10 H10C 109.5
C8 C11 H11A 109.5
C8 C11 H11B 109.5
H11A C11 H11B 109.5
C8 C11 H11C 109.5
H11A C11 H11C 109.5
H11B C11 H11C 109.5
Si2 C12 H12A 109.5
Si2 C12 H12B 109.5
H12A C12 H12B 109.5
Si2 C12 H12C 109.5
H12A C12 H12C 109.5
H12B C12 H12C 109.5
C15 C13 C16 107.6(3)
C15 C13 C14 108.0(2)
C16 C13 C14 108.2(2)
C15 C13 Si2 109.72(19)
C16 C13 Si2 113.6(2)
C14 C13 Si2 109.5(2)
C13 C14 H14A 109.5
C13 C14 H14B 109.5
H14A C14 H14B 109.5
C13 C14 H14C 109.5
H14A C14 H14C 109.5
H14B C14 H14C 109.5
C13 C15 H15A 109.5
C13 C15 H15B 109.5
H15A C15 H15B 109.5
C13 C15 H15C 109.5
H15A C15 H15C 109.5
H15B C15 H15C 109.5
C13 C16 H16A 109.5
C13 C16 H16B 109.5
H16A C16 H16B 109.5
C13 C16 H16C 109.5
H16A C16 H16C 109.5
H16B C16 H16C 109.5
C18 C17 C20 108.0(3)
C18 C17 C19 107.9(2)
C20 C17 C19 106.9(2)
C18 C17 Si2 109.6(2)
C20 C17 Si2 115.6(2)
C19 C17 Si2 108.6(2)
C17 C18 H18A 109.5
C17 C18 H18B 109.5
H18A C18 H18B 109.5
C17 C18 H18C 109.5
H18A C18 H18C 109.5
H18B C18 H18C 109.5
C17 C19 H19A 109.5
C17 C19 H19B 109.5
H19A C19 H19B 109.5
C17 C19 H19C 109.5
H19A C19 H19C 109.5
H19B C19 H19C 109.5
C17 C20 H20A 109.5
C17 C20 H20B 109.5
H20A C20 H20B 109.5
C17 C20 H20C 109.5
H20A C20 H20C 109.5
H20B C20 H20C 109.5
Si3 C21 H21A 109.5
Si3 C21 H21B 109.5
H21A C21 H21B 109.5
Si3 C21 H21C 109.5
H21A C21 H21C 109.5
H21B C21 H21C 109.5
C25 C22 C24 108.2(2)
C25 C22 C23 107.4(2)
C24 C22 C23 107.7(2)
C25 C22 Si3 114.16(19)
C24 C22 Si3 109.49(18)
C23 C22 Si3 109.63(17)
C22 C23 H23A 109.5
C22 C23 H23B 109.5
H23A C23 H23B 109.5
C22 C23 H23C 109.5
H23A C23 H23C 109.5
H23B C23 H23C 109.5
C22 C24 H24A 109.5
C22 C24 H24B 109.5
H24A C24 H24B 109.5
C22 C24 H24C 109.5
H24A C24 H24C 109.5
H24B C24 H24C 109.5
C22 C25 H25A 109.5
C22 C25 H25B 109.5
H25A C25 H25B 109.5
C22 C25 H25C 109.5
H25A C25 H25C 109.5
H25B C25 H25C 109.5
C29 C26 C27 108.5(2)
C29 C26 C28 107.7(2)
C27 C26 C28 107.8(2)
C29 C26 Si3 115.22(18)
C27 C26 Si3 109.10(19)
C28 C26 Si3 108.32(19)
C26 C27 H27A 109.5
C26 C27 H27B 109.5
H27A C27 H27B 109.5
C26 C27 H27C 109.5
H27A C27 H27C 109.5
H27B C27 H27C 109.5
C26 C28 H28A 109.5
C26 C28 H28B 109.5
H28A C28 H28B 109.5
C26 C28 H28C 109.5
H28A C28 H28C 109.5
H28B C28 H28C 109.5
C26 C29 H29A 109.5
C26 C29 H29B 109.5
H29A C29 H29B 109.5
C26 C29 H29C 109.5
H29A C29 H29C 109.5
H29B C29 H29C 109.5
Si4 C30 H30A 109.5
Si4 C30 H30B 109.5
H30A C30 H30B 109.5
Si4 C30 H30C 109.5
H30A C30 H30C 109.5
H30B C30 H30C 109.5
C34 C31 C33 108.7(2)
C34 C31 C32 108.8(2)
C33 C31 C32 106.7(2)
C34 C31 Si4 113.39(19)
C33 C31 Si4 108.48(18)
C32 C31 Si4 110.6(2)
C31 C32 H32A 109.5
C31 C32 H32B 109.5
H32A C32 H32B 109.5
C31 C32 H32C 109.5
H32A C32 H32C 109.5
H32B C32 H32C 109.5
C31 C33 H33A 109.5
C31 C33 H33B 109.5
H33A C33 H33B 109.5
C31 C33 H33C 109.5
H33A C33 H33C 109.5
H33B C33 H33C 109.5
C31 C34 H34A 109.5
C31 C34 H34B 109.5
H34A C34 H34B 109.5
C31 C34 H34C 109.5
H34A C34 H34C 109.5
H34B C34 H34C 109.5
C38 C35 C36 108.8(2)
C38 C35 C37 109.4(2)
C36 C35 C37 107.7(2)
C38 C35 Si4 112.49(19)
C36 C35 Si4 110.96(19)
C37 C35 Si4 107.4(2)
C35 C36 H36A 109.5
C35 C36 H36B 109.5
H36A C36 H36B 109.5
C35 C36 H36C 109.5
H36A C36 H36C 109.5
H36B C36 H36C 109.5
C35 C37 H37A 109.5
C35 C37 H37B 109.5
H37A C37 H37B 109.5
C35 C37 H37C 109.5
H37A C37 H37C 109.5
H37B C37 H37C 109.5
C35 C38 H38A 109.5
C35 C38 H38B 109.5
H38A C38 H38B 109.5
C35 C38 H38C 109.5
H38A C38 H38C 109.5
H38B C38 H38C 109.5
C40 C39 C44 117.8(3)
C40 C39 C1 121.1(3)
C44 C39 C1 121.1(3)
C39 C40 C41 121.5(4)
C39 C40 H40 119.3
C41 C40 H40 119.3
C40 C41 C42 119.8(4)
C40 C41 H41 120.1
C42 C41 H41 120.1
C43 C42 C41 119.2(4)
C43 C42 H42 120.4
C41 C42 H42 120.4
C42 C43 C44 120.4(4)
C42 C43 H43 119.8
C44 C43 H43 119.8
C43 C44 C39 121.3(4)
C43 C44 H44 119.4
C39 C44 H44 119.4
C50 C45 C46 113.9(9)
C50 C45 C2 118.7(10)
C46 C45 C2 127.2(10)
C47 C46 C45 122.0(12)
C47 C46 H46 119.0
C45 C46 H46 119.0
C48 C47 C46 118.7(12)
C48 C47 H47 120.7
C46 C47 H47 120.7
C49 C48 C47 120.7(12)
C49 C48 H48 119.6
C47 C48 H48 119.6
C48 C49 C50 119.5(13)
C48 C49 H49 120.3
C50 C49 H49 120.3
C45 C50 C49 125.2(12)
C45 C50 H50 117.4
C49 C50 H50 117.4

loop_
_geom_bond_atom_site_label_1
_geom_bond_atom_site_label_2
_geom_bond_distance
Sn1 C2 2.188(3)
Sn1 Si2 2.6400(7)
Sn1 Si1 2.6496(7)
Sn1 Sn2 2.9004(3)
Sn2 C1 2.228(3)
Sn2 Si3 2.6581(7)
Sn2 Si4 2.6709(7)
Si1 C3 1.884(3)
Si1 C4 1.925(3)
Si1 C8 1.932(2)
Si2 C12 1.891(3)
Si2 C17 1.930(3)
Si2 C13 1.936(3)
Si3 C21 1.884(3)
Si3 C26 1.935(3)
Si3 C22 1.939(3)
Si4 C30 1.886(3)
Si4 C35 1.924(3)
Si4 C31 1.934(3)
C1 C2 1.327(4)
C1 C39 1.498(4)
C1 H1 0.9300
C2 C45 1.504(6)
C2 H2 0.9300
C3 H3A 0.9600
C3 H3B 0.9600
C3 H3C 0.9600
C4 C7 1.529(4)
C4 C6 1.544(3)
C4 C5 1.549(4)
C5 H5A 0.9600
C5 H5B 0.9600
C5 H5C 0.9600
C6 H6A 0.9600
C6 H6B 0.9600
C6 H6C 0.9600
C7 H7A 0.9600
C7 H7B 0.9600
C7 H7C 0.9600
C8 C11 1.533(4)
C8 C10 1.537(4)
C8 C9 1.549(4)
C9 H9A 0.9600
C9 H9B 0.9600
C9 H9C 0.9600
C10 H10A 0.9600
C10 H10B 0.9600
C10 H10C 0.9600
C11 H11A 0.9600
C11 H11B 0.9600
C11 H11C 0.9600
C12 H12A 0.9600
C12 H12B 0.9600
C12 H12C 0.9600
C13 C15 1.534(4)
C13 C16 1.539(4)
C13 C14 1.544(4)
C14 H14A 0.9600
C14 H14B 0.9600
C14 H14C 0.9600
C15 H15A 0.9600
C15 H15B 0.9600
C15 H15C 0.9600
C16 H16A 0.9600
C16 H16B 0.9600
C16 H16C 0.9600
C17 C18 1.534(4)
C17 C20 1.538(4)
C17 C19 1.541(4)
C18 H18A 0.9600
C18 H18B 0.9600
C18 H18C 0.9600
C19 H19A 0.9600
C19 H19B 0.9600
C19 H19C 0.9600
C20 H20A 0.9600
C20 H20B 0.9600
C20 H20C 0.9600
C21 H21A 0.9600
C21 H21B 0.9600
C21 H21C 0.9600
C22 C25 1.539(4)
C22 C24 1.540(4)
C22 C23 1.543(4)
C23 H23A 0.9600
C23 H23B 0.9600
C23 H23C 0.9600
C24 H24A 0.9600
C24 H24B 0.9600
C24 H24C 0.9600
C25 H25A 0.9600
C25 H25B 0.9600
C25 H25C 0.9600
C26 C29 1.536(4)
C26 C27 1.545(4)
C26 C28 1.546(4)
C27 H27A 0.9600
C27 H27B 0.9600
C27 H27C 0.9600
C28 H28A 0.9600
C28 H28B 0.9600
C28 H28C 0.9600
C29 H29A 0.9600
C29 H29B 0.9600
C29 H29C 0.9600
C30 H30A 0.9600
C30 H30B 0.9600
C30 H30C 0.9600
C31 C34 1.529(4)
C31 C33 1.536(4)
C31 C32 1.542(4)
C32 H32A 0.9600
C32 H32B 0.9600
C32 H32C 0.9600
C33 H33A 0.9600
C33 H33B 0.9600
C33 H33C 0.9600
C34 H34A 0.9600
C34 H34B 0.9600
C34 H34C 0.9600
C35 C38 1.534(4)
C35 C36 1.542(4)
C35 C37 1.545(4)
C36 H36A 0.9600
C36 H36B 0.9600
C36 H36C 0.9600
C37 H37A 0.9600
C37 H37B 0.9600
C37 H37C 0.9600
C38 H38A 0.9600
C38 H38B 0.9600
C38 H38C 0.9600
C39 C40 1.383(5)
C39 C44 1.404(5)
C40 C41 1.397(5)
C40 H40 0.9300
C41 C42 1.402(6)
C41 H41 0.9300
C42 C43 1.379(6)
C42 H42 0.9300
C43 C44 1.388(5)
C43 H43 0.9300
C44 H44 0.9300
C45 C50 1.377(16)
C45 C46 1.466(16)
C46 C47 1.415(18)
C46 H46 0.9300
C47 C48 1.41(2)
C47 H47 0.9300
C48 C49 1.36(2)
C48 H48 0.9300
C49 C50 1.405(19)
C49 H49 0.9300
C50 H50 0.9300
